data_7201234
loop_
_publ_author_name
'Rajput, Lalit'
'Biradha, Kumar'

_publ_section_title
;
 Robust hydrogen bonding synthon in one-dimensional and two-dimensional
 coordination polymers of pyridine-appended reverse amides and amides
;
_journal_issue 7
_journal_name_full CrystEngComm
_journal_page_first 1220
_journal_paper_doi 10.1039/b906285h
_journal_volume 11
_journal_year 2009
_chemical_formula_sum 'C66 H60 Cu N10 O4 S2'
_chemical_formula_weight 1184.90
_chemical_name_systematic
;
?
;
_space_group_IT_number 14
_symmetry_cell_setting monoclinic
_symmetry_space_group_name_Hall '-P 2yn'
_symmetry_space_group_name_H-M 'P 1 21/n 1'
_atom_sites_solution_hydrogens geom
_atom_sites_solution_primary direct
_atom_sites_solution_secondary difmap
_audit_creation_method SHELXL-97
_cell_angle_alpha 90.00
_cell_angle_beta 100.338(3)
_cell_angle_gamma 90.00
_cell_formula_units_Z 2
_cell_length_a 10.1605(10)
_cell_length_b 15.0606(15)
_cell_length_c 20.010(2)
_cell_measurement_reflns_used 5918
_cell_measurement_temperature 293(2)
_cell_measurement_theta_max 26.00
_cell_measurement_theta_min 1.70
_cell_volume 3012.3(5)
_computing_structure_refinement 'SHELXL-97 (Sheldrick, 1997)'
_computing_structure_solution 'SHELXS-97 (Sheldrick, 1990)'
_diffrn_ambient_temperature 293(2)
_diffrn_measured_fraction_theta_full 0.998
_diffrn_measured_fraction_theta_max 0.998
_diffrn_measurement_device_type 'Bruker-APEX-2 CCD area detector'
_diffrn_measurement_method hemisphere
_diffrn_radiation_monochromator graphite
_diffrn_radiation_source 'fine-focus sealed tube'
_diffrn_radiation_type MoK\a
_diffrn_radiation_wavelength 0.71073
_diffrn_reflns_av_R_equivalents 0.1041
_diffrn_reflns_av_sigmaI/netI 0.0787
_diffrn_reflns_limit_h_max 12
_diffrn_reflns_limit_h_min -12
_diffrn_reflns_limit_k_max 18
_diffrn_reflns_limit_k_min -18
_diffrn_reflns_limit_l_max 24
_diffrn_reflns_limit_l_min -24
_diffrn_reflns_number 37053
_diffrn_reflns_theta_full 26.00
_diffrn_reflns_theta_max 26.00
_diffrn_reflns_theta_min 1.70
_exptl_absorpt_coefficient_mu 0.489
_exptl_absorpt_correction_T_max 0.957
_exptl_absorpt_correction_T_min 0.934
_exptl_absorpt_correction_type multi-scan
_exptl_absorpt_process_details sadabs
_exptl_crystal_colour 'dark green'
_exptl_crystal_density_diffrn 1.306
_exptl_crystal_density_meas ?
_exptl_crystal_density_method .
_exptl_crystal_description plates
_exptl_crystal_F_000 1238
_exptl_crystal_size_max 0.14
_exptl_crystal_size_mid 0.13
_exptl_crystal_size_min 0.09
_refine_diff_density_max 0.521
_refine_diff_density_min -0.457
_refine_diff_density_rms 0.062
_refine_ls_extinction_method none
_refine_ls_goodness_of_fit_ref 0.965
_refine_ls_hydrogen_treatment constr
_refine_ls_matrix_type full
_refine_ls_number_parameters 394
_refine_ls_number_reflns 5918
_refine_ls_number_restraints 0
_refine_ls_restrained_S_all 0.965
_refine_ls_R_factor_all 0.1498
_refine_ls_R_factor_gt 0.0618
_refine_ls_shift/su_max 0.001
_refine_ls_shift/su_mean 0.000
_refine_ls_structure_factor_coef Fsqd
_refine_ls_weighting_details 'calc w=1/[\s^2^(Fo^2^)+(0.0820P)^2^+1.7294P] where P=(Fo^2^+2Fc^2^)/3'
_refine_ls_weighting_scheme calc
_refine_ls_wR_factor_gt 0.1507
_refine_ls_wR_factor_ref 0.1730
_reflns_number_gt 3119
_reflns_number_total 5918
_reflns_threshold_expression >2sigma(I)
_cod_data_source_file b906285h.txt
_cod_data_source_block 4b
_cod_depositor_comments
;
The following automatic conversions were performed:
'_symmetry_cell_setting' value 'Monoclinic' changed to 'monoclinic'
according to '/home/saulius/struct/CIF-dictionaries/cif_core.dic'
dictionary named 'cif_core.dic' version 2.4.1 from 2010-06-29.

Automatic conversion script
Id: cif_fix_enum 1527 2010-12-29 10:47:43Z saulius 
;
_cod_original_cell_volume 3012.4(5)
_cod_original_sg_symbol_H-M P2(1)/n
_cod_database_code 7201234

loop_
_symmetry_equiv_pos_as_xyz
'x, y, z'
'-x+1/2, y+1/2, -z+1/2'
'-x, -y, -z'
'x-1/2, -y-1/2, z-1/2'

loop_
_atom_site_label
_atom_site_type_symbol
_atom_site_fract_x
_atom_site_fract_y
_atom_site_fract_z
_atom_site_U_iso_or_equiv
_atom_site_adp_type
_atom_site_occupancy
_atom_site_symmetry_multiplicity
_atom_site_calc_flag
_atom_site_refinement_flags
_atom_site_disorder_assembly
_atom_site_disorder_group
Cu1 Cu 0.5000 0.0000 0.0000 0.0499(2) Uani 1 2 d S . .
S100 S 0.5636(2) 0.26612(12) 0.12028(11) 0.1397(8) Uani 1 1 d . . .
N100 N 0.5508(3) 0.1064(2) 0.05315(15) 0.0547(9) Uani 1 1 d . . .
C100 C 0.5572(4) 0.1721(3) 0.0817(2) 0.0549(11) Uani 1 1 d . . .
O16 O 0.5143(3) -0.0433(2) 0.26576(13) 0.0733(9) Uani 1 1 d . . .
N11 N 0.3679(3) -0.0320(2) 0.06294(14) 0.0467(8) Uani 1 1 d . . .
C11 C 0.3276(3) -0.0540(3) 0.17616(16) 0.0424(9) Uani 1 1 d . . .
C12 C 0.4077(4) -0.0316(3) 0.13005(17) 0.0470(10) Uani 1 1 d . . .
H12 H 0.4956 -0.0150 0.1470 0.056 Uiso 1 1 calc R . .
C13 C 0.2405(4) -0.0545(3) 0.03943(19) 0.0570(11) Uani 1 1 d . . .
H13 H 0.2104 -0.0556 -0.0073 0.068 Uiso 1 1 calc R . .
C14 C 0.1527(4) -0.0759(3) 0.08174(19) 0.0658(13) Uani 1 1 d . . .
H14 H 0.0645 -0.0906 0.0638 0.079 Uiso 1 1 calc R . .
C15 C 0.1964(4) -0.0756(3) 0.15091(17) 0.0562(11) Uani 1 1 d . . .
H15 H 0.1381 -0.0897 0.1802 0.067 Uiso 1 1 calc R . .
C16 C 0.3916(4) -0.0539(3) 0.24975(17) 0.0475(10) Uani 1 1 d . . .
O26 O -0.0186(2) 0.0622(2) 0.72744(12) 0.0675(9) Uani 1 1 d . . .
N21 N 0.3086(3) 0.0803(2) 0.92174(14) 0.0522(8) Uani 1 1 d . . .
C21 C 0.1652(3) 0.0977(3) 0.81352(17) 0.0434(9) Uani 1 1 d . . .
C22 C 0.2527(4) 0.0491(3) 0.86056(17) 0.0491(10) Uani 1 1 d . . .
H22 H 0.2738 -0.0083 0.8491 0.059 Uiso 1 1 calc R . .
C23 C 0.2753(4) 0.1612(3) 0.9372(2) 0.0618(12) Uani 1 1 d . . .
H23 H 0.3148 0.1846 0.9790 0.074 Uiso 1 1 calc R . .
C24 C 0.1855(5) 0.2126(3) 0.8948(3) 0.0825(15) Uani 1 1 d . . .
H24 H 0.1631 0.2688 0.9083 0.099 Uiso 1 1 calc R . .
C25 C 0.1289(5) 0.1801(3) 0.8324(2) 0.0720(13) Uani 1 1 d . . .
H25 H 0.0666 0.2137 0.8032 0.086 Uiso 1 1 calc R . .
C26 C 0.1031(4) 0.0608(3) 0.74578(17) 0.0460(10) Uani 1 1 d . . .
N31 N 0.3139(3) -0.0647(2) 0.29539(13) 0.0482(8) Uani 1 1 d . . .
H31 H 0.2293 -0.0718 0.2818 0.058 Uiso 1 1 calc R . .
N32 N 0.1864(3) 0.0297(2) 0.70712(14) 0.0490(8) Uani 1 1 d . . .
H32 H 0.2709 0.0288 0.7228 0.059 Uiso 1 1 calc R . .
C31 C 0.3667(4) -0.0650(3) 0.36789(17) 0.0528(11) Uani 1 1 d . . .
H31A H 0.4267 -0.0149 0.3791 0.063 Uiso 1 1 calc . . .
H31B H 0.4176 -0.1190 0.3798 0.063 Uiso 1 1 calc . . .
C32 C 0.2552(4) -0.0593(3) 0.40829(17) 0.0509(10) Uani 1 1 d . . .
H32A H 0.2000 -0.1121 0.3999 0.061 Uiso 1 1 calc . . .
H32B H 0.1994 -0.0084 0.3929 0.061 Uiso 1 1 calc . . .
C33 C 0.3067(4) -0.0508(3) 0.48411(17) 0.0559(11) Uani 1 1 d . . .
H33A H 0.3579 -0.1035 0.4998 0.067 Uiso 1 1 calc . . .
H33B H 0.3668 -0.0003 0.4920 0.067 Uiso 1 1 calc . . .
C34 C 0.1969(4) -0.0390(3) 0.52555(17) 0.0520(10) Uani 1 1 d . . .
H34A H 0.1464 -0.0939 0.5242 0.062 Uiso 1 1 calc . . .
H34B H 0.1362 0.0070 0.5047 0.062 Uiso 1 1 calc . . .
C35 C 0.2478(4) -0.0145(3) 0.59897(18) 0.0529(11) Uani 1 1 d . . .
H35A H 0.3080 -0.0605 0.6201 0.064 Uiso 1 1 calc . . .
H35B H 0.2982 0.0404 0.6006 0.064 Uiso 1 1 calc . . .
C36 C 0.1369(4) -0.0030(3) 0.63867(17) 0.0543(10) Uani 1 1 d . . .
H36A H 0.0716 0.0385 0.6151 0.065 Uiso 1 1 calc . . .
H36B H 0.0924 -0.0595 0.6414 0.065 Uiso 1 1 calc . . .
C1A C 0.3360(8) 0.1794(4) 0.4070(5) 0.124(2) Uani 1 1 d . . .
H1A H 0.4241 0.1677 0.4270 0.148 Uiso 1 1 calc R . .
C2A C 0.2356(12) 0.1989(5) 0.4477(4) 0.131(3) Uani 1 1 d . . .
H2A H 0.2562 0.1991 0.4949 0.158 Uiso 1 1 calc R . .
C3A C 0.1088(10) 0.2172(4) 0.4139(4) 0.116(2) Uani 1 1 d . . .
H3A H 0.0432 0.2307 0.4393 0.139 Uiso 1 1 calc R . .
C4A C -0.0463(9) 0.2003(5) 0.1291(5) 0.135(3) Uani 1 1 d . . .
H4A H -0.1360 0.2066 0.1095 0.162 Uiso 1 1 calc R . .
C5A C 0.0500(12) 0.1851(5) 0.0883(4) 0.134(3) Uani 1 1 d . . .
H5A H 0.0274 0.1826 0.0412 0.161 Uiso 1 1 calc R . .
C6A C 0.1795(10) 0.1741(4) 0.1214(4) 0.119(2) Uani 1 1 d . . .
H6A H 0.2443 0.1636 0.0949 0.143 Uiso 1 1 calc R . .
C7A C 0.2953(9) 0.1785(4) 0.3353(4) 0.1005(19) Uani 1 1 d . . .
C8A C 0.1641(9) 0.1960(4) 0.3047(4) 0.104(2) Uani 1 1 d . . .
C9A C 0.0744(10) 0.2165(4) 0.3454(4) 0.112(2) Uani 1 1 d . . .
C10A C -0.0049(9) 0.2060(4) 0.2016(4) 0.110(2) Uani 1 1 d . . .
C11A C 0.1287(8) 0.1925(4) 0.2289(3) 0.0948(18) Uani 1 1 d . . .
C12A C 0.2201(9) 0.1773(4) 0.1895(4) 0.109(2) Uani 1 1 d . . .
C13A C -0.0847(12) 0.2218(9) 0.2434(10) 0.111(4) Uani 0.50 1 d P . .
H13A H -0.1755 0.2285 0.2262 0.133 Uiso 0.50 1 calc PR . .
C14A C -0.0452(14) 0.2286(8) 0.3072(9) 0.098(4) Uani 0.50 1 d P . .
H14A H -0.1117 0.2450 0.3313 0.118 Uiso 0.50 1 calc PR . .
C13' C 0.3386(13) 0.1632(8) 0.2311(9) 0.095(4) Uani 0.50 1 d P . .
H13' H 0.4100 0.1546 0.2085 0.114 Uiso 0.50 1 calc PR . .
C14' C 0.3704(13) 0.1596(8) 0.2957(9) 0.098(4) Uani 0.50 1 d P . .
H14' H 0.4566 0.1412 0.3141 0.118 Uiso 0.50 1 calc PR . .

loop_
_atom_site_aniso_label
_atom_site_aniso_U_11
_atom_site_aniso_U_22
_atom_site_aniso_U_33
_atom_site_aniso_U_23
_atom_site_aniso_U_13
_atom_site_aniso_U_12
Cu1 0.0640(5) 0.0622(5) 0.0276(3) -0.0091(3) 0.0192(3) -0.0146(4)
S100 0.1496(17) 0.0995(13) 0.1715(19) -0.0778(13) 0.0323(14) -0.0050(12)
N100 0.067(2) 0.064(2) 0.0358(18) -0.0074(17) 0.0157(16) -0.0094(18)
C100 0.044(2) 0.074(3) 0.046(2) -0.006(2) 0.0083(19) -0.002(2)
O16 0.0352(17) 0.149(3) 0.0363(15) -0.0013(17) 0.0085(13) -0.0079(17)
N11 0.053(2) 0.061(2) 0.0284(16) -0.0044(14) 0.0136(15) -0.0080(16)
C11 0.038(2) 0.063(3) 0.0273(18) -0.0046(17) 0.0083(16) -0.0022(18)
C12 0.044(2) 0.071(3) 0.0281(18) -0.0039(17) 0.0119(17) -0.0050(19)
C13 0.061(3) 0.082(3) 0.0275(19) -0.0063(19) 0.0056(19) -0.017(2)
C14 0.050(3) 0.112(4) 0.034(2) -0.009(2) 0.003(2) -0.025(3)
C15 0.046(2) 0.095(3) 0.030(2) -0.007(2) 0.0124(18) -0.021(2)
C16 0.038(2) 0.078(3) 0.0280(19) 0.0004(18) 0.0093(17) -0.005(2)
O26 0.0262(16) 0.139(3) 0.0373(15) -0.0076(16) 0.0044(12) 0.0019(16)
N21 0.060(2) 0.067(2) 0.0281(17) -0.0015(15) 0.0041(15) 0.0000(17)
C21 0.031(2) 0.072(3) 0.0283(18) -0.0001(18) 0.0086(16) 0.0051(18)
C22 0.052(2) 0.065(3) 0.030(2) -0.0053(19) 0.0068(19) 0.004(2)
C23 0.058(3) 0.085(3) 0.041(2) -0.020(2) 0.005(2) 0.000(3)
C24 0.081(4) 0.081(4) 0.077(3) -0.025(3) -0.008(3) 0.026(3)
C25 0.065(3) 0.079(3) 0.063(3) -0.008(3) -0.013(2) 0.023(3)
C26 0.036(2) 0.076(3) 0.0263(18) 0.0054(18) 0.0072(17) -0.0006(19)
N31 0.0305(17) 0.092(3) 0.0230(15) -0.0030(15) 0.0061(13) -0.0046(16)
N32 0.0298(17) 0.087(2) 0.0290(15) -0.0050(15) 0.0026(13) 0.0024(15)
C31 0.043(2) 0.091(3) 0.0243(18) 0.0020(19) 0.0063(17) 0.004(2)
C32 0.041(2) 0.085(3) 0.0273(18) -0.0008(19) 0.0093(17) -0.005(2)
C33 0.047(2) 0.096(3) 0.0252(18) 0.004(2) 0.0076(17) 0.006(2)
C34 0.039(2) 0.091(3) 0.0271(18) -0.0022(19) 0.0072(17) -0.003(2)
C35 0.040(2) 0.088(3) 0.0320(19) -0.0048(19) 0.0090(17) 0.003(2)
C36 0.046(2) 0.088(3) 0.0297(19) -0.011(2) 0.0076(17) -0.006(2)
C1A 0.124(6) 0.079(4) 0.150(7) 0.005(5) -0.023(6) -0.015(4)
C2A 0.206(10) 0.089(5) 0.091(5) -0.008(4) 0.008(6) -0.034(6)
C3A 0.155(7) 0.097(5) 0.101(6) -0.008(4) 0.041(5) -0.016(5)
C4A 0.131(7) 0.122(6) 0.136(7) 0.021(5) -0.017(6) -0.029(5)
C5A 0.187(9) 0.125(6) 0.079(5) -0.006(4) -0.003(6) -0.017(6)
C6A 0.169(8) 0.107(5) 0.084(5) -0.015(4) 0.030(5) 0.001(5)
C7A 0.132(7) 0.078(4) 0.091(5) -0.002(4) 0.017(5) -0.020(4)
C8A 0.135(7) 0.052(3) 0.116(6) -0.002(3) 0.000(5) -0.018(4)
C9A 0.166(8) 0.074(4) 0.099(5) -0.007(4) 0.034(6) -0.015(4)
C10A 0.133(7) 0.087(4) 0.116(6) 0.011(4) 0.037(6) -0.007(4)
C11A 0.116(6) 0.060(3) 0.099(5) 0.000(3) -0.008(5) -0.008(3)
C12A 0.138(7) 0.085(4) 0.103(6) -0.010(4) 0.018(6) -0.007(4)
C13A 0.050(7) 0.122(11) 0.163(14) 0.013(10) 0.027(10) 0.012(7)
C14A 0.069(9) 0.099(9) 0.120(11) -0.005(8) 0.001(8) 0.014(7)
C13' 0.080(9) 0.087(8) 0.114(11) -0.007(8) 0.007(9) -0.014(7)
C14' 0.080(9) 0.084(8) 0.135(12) -0.013(8) 0.029(10) -0.015(6)

loop_
_atom_type_symbol
_atom_type_description
_atom_type_scat_dispersion_real
_atom_type_scat_dispersion_imag
_atom_type_scat_source
C C 0.0033 0.0016 'International Tables Vol C Tables 4.2.6.8 and 6.1.1.4'
H H 0.0000 0.0000 'International Tables Vol C Tables 4.2.6.8 and 6.1.1.4'
N N 0.0061 0.0033 'International Tables Vol C Tables 4.2.6.8 and 6.1.1.4'
O O 0.0106 0.0060 'International Tables Vol C Tables 4.2.6.8 and 6.1.1.4'
S S 0.1246 0.1234 'International Tables Vol C Tables 4.2.6.8 and 6.1.1.4'
Cu Cu 0.3201 1.2651 'International Tables Vol C Tables 4.2.6.8 and 6.1.1.4'

loop_
_geom_angle_atom_site_label_1
_geom_angle_atom_site_label_2
_geom_angle_atom_site_label_3
_geom_angle
_geom_angle_site_symmetry_1
_geom_angle_site_symmetry_3
_geom_angle_publ_flag
N100 Cu1 N100 180.0(2) 3_655 . ?
N100 Cu1 N11 90.19(12) 3_655 . ?
N100 Cu1 N11 89.81(12) . . ?
N100 Cu1 N11 89.81(12) 3_655 3_655 ?
N100 Cu1 N11 90.19(12) . 3_655 ?
N11 Cu1 N11 180.0(2) . 3_655 ?
C100 N100 Cu1 168.0(4) . . ?
N100 C100 S100 178.3(4) . . ?
C12 N11 C13 117.1(3) . . ?
C12 N11 Cu1 120.2(3) . . ?
C13 N11 Cu1 122.7(2) . . ?
C12 C11 C15 117.5(3) . . ?
C12 C11 C16 116.9(3) . . ?
C15 C11 C16 125.6(3) . . ?
N11 C12 C11 124.4(4) . . ?
N11 C13 C14 122.5(3) . . ?
C13 C14 C15 119.4(4) . . ?
C14 C15 C11 119.1(3) . . ?
O16 C16 N31 122.4(3) . . ?
O16 C16 C11 119.5(3) . . ?
N31 C16 C11 118.1(3) . . ?
C23 N21 C22 117.0(4) . . ?
C25 C21 C22 117.7(4) . . ?
C25 C21 C26 119.8(4) . . ?
C22 C21 C26 122.3(4) . . ?
N21 C22 C21 123.5(4) . . ?
N21 C23 C24 123.3(4) . . ?
C23 C24 C25 119.2(4) . . ?
C21 C25 C24 119.1(4) . . ?
O26 C26 N32 123.0(3) . . ?
O26 C26 C21 120.3(3) . . ?
N32 C26 C21 116.7(3) . . ?
C16 N31 C31 122.1(3) . . ?
C26 N32 C36 121.1(3) . . ?
N31 C31 C32 110.9(3) . . ?
C31 C32 C33 112.5(3) . . ?
C34 C33 C32 113.6(3) . . ?
C33 C34 C35 113.8(3) . . ?
C36 C35 C34 112.6(3) . . ?
N32 C36 C35 111.8(3) . . ?
C7A C1A C2A 117.7(8) . . ?
C3A C2A C1A 117.3(7) . . ?
C9A C3A C2A 123.2(8) . . ?
C5A C4A C10A 119.2(8) . . ?
C6A C5A C4A 116.7(7) . . ?
C12A C6A C5A 125.0(8) . . ?
C14' C7A C8A 114.6(10) . . ?
C14' C7A C1A 123.6(12) . . ?
C8A C7A C1A 121.8(8) . . ?
C9A C8A C7A 118.1(8) . . ?
C9A C8A C11A 123.3(8) . . ?
C7A C8A C11A 118.6(8) . . ?
C14A C9A C3A 128.7(11) . . ?
C14A C9A C8A 109.3(9) . . ?
C3A C9A C8A 121.9(9) . . ?
C13A C10A C11A 117.3(11) . . ?
C13A C10A C4A 124.2(12) . . ?
C11A C10A C4A 118.5(7) . . ?
C12A C11A C10A 121.7(7) . . ?
C12A C11A C8A 122.4(8) . . ?
C10A C11A C8A 115.8(8) . . ?
C11A C12A C6A 118.7(8) . . ?
C11A C12A C13' 107.4(9) . . ?
C6A C12A C13' 133.8(11) . . ?
C14A C13A C10A 123.0(13) . . ?
C13A C14A C9A 131.1(13) . . ?
C14' C13' C12A 131.7(13) . . ?
C7A C14' C13' 124.8(14) . . ?

loop_
_geom_bond_atom_site_label_1
_geom_bond_atom_site_label_2
_geom_bond_distance
_geom_bond_site_symmetry_2
_geom_bond_publ_flag
Cu1 N100 1.941(4) 3_655 ?
Cu1 N100 1.941(4) . ?
Cu1 N11 2.056(3) . ?
Cu1 N11 2.056(3) 3_655 ?
S100 C100 1.608(5) . ?
N100 C100 1.139(5) . ?
O16 C16 1.240(4) . ?
N11 C12 1.331(4) . ?
N11 C13 1.339(5) . ?
C11 C12 1.378(4) . ?
C11 C15 1.376(5) . ?
C11 C16 1.499(5) . ?
C13 C14 1.374(5) . ?
C14 C15 1.376(5) . ?
C16 N31 1.320(4) . ?
O26 C26 1.226(4) . ?
N21 C23 1.315(5) . ?
N21 C22 1.339(4) . ?
C21 C25 1.367(6) . ?
C21 C22 1.383(5) . ?
C21 C26 1.496(5) . ?
C23 C24 1.368(6) . ?
C24 C25 1.369(6) . ?
C26 N32 1.330(4) . ?
N31 C31 1.454(4) . ?
N32 C36 1.458(4) . ?
C31 C32 1.508(5) . ?
C32 C33 1.519(5) . ?
C33 C34 1.515(5) . ?
C34 C35 1.513(5) . ?
C35 C36 1.501(5) . ?
C1A C7A 1.419(9) . ?
C1A C2A 1.446(10) . ?
C2A C3A 1.371(10) . ?
C3A C9A 1.353(9) . ?
C4A C5A 1.400(10) . ?
C4A C10A 1.440(10) . ?
C5A C6A 1.372(10) . ?
C6A C12A 1.352(9) . ?
C7A C14' 1.229(13) . ?
C7A C8A 1.389(9) . ?
C8A C9A 1.362(9) . ?
C8A C11A 1.495(9) . ?
C9A C14A 1.327(14) . ?
C10A C13A 1.287(14) . ?
C10A C11A 1.384(9) . ?
C11A C12A 1.342(8) . ?
C12A C13' 1.352(14) . ?
C13A C14A 1.273(17) . ?
C13' C14' 1.276(16) . ?
